data_7157527
loop_
_publ_author_name
'Yang, Yong'
'Niu, Chuang'
'Chen, Muqing'
'Yang, Shangfeng'
'Wang, Guan-Wu'

_publ_section_title
;
 Electrochemical regioselective alkylations of a [60]fulleroindoline with
 bulky alkyl bromides.
;
_journal_issue 25
_journal_name_full 'Organic &amp; biomolecular chemistry'
_journal_page_first 4783
_journal_page_last 4787
_journal_paper_doi 10.1039/d0ob00876a
_journal_volume 18
_journal_year 2020
_chemical_formula_sum 'C96 H31 N O S2'
_chemical_formula_weight 1278.34
_chemical_name_common C60-derivative
_chemical_name_systematic C60-derivative
_space_group_crystal_system monoclinic
_space_group_IT_number 14
_space_group_name_Hall '-P 2yn'
_space_group_name_H-M_alt 'P 1 21/n 1'
_atom_sites_solution_hydrogens geom
_audit_creation_method SHELXL-2014/7
_audit_update_record
;
2020-04-16 deposited with the CCDC.	2020-06-02 downloaded from the CCDC.
;
_cell_angle_alpha 90
_cell_angle_beta 95.62
_cell_angle_gamma 90
_cell_formula_units_Z 4
_cell_length_a 10.205
_cell_length_b 23.555
_cell_length_c 23.364
_cell_measurement_reflns_used 9603
_cell_measurement_temperature 173(2)
_cell_measurement_theta_max 50.084
_cell_measurement_theta_min 4.368
_cell_volume 5589.214
_computing_structure_refinement 'SHELXL-2014/7 (Sheldrick, 2014)'
_diffrn_ambient_temperature 173(2)
_diffrn_measured_fraction_theta_full 0.971
_diffrn_measured_fraction_theta_max 0.971
_diffrn_measurement_device_type 'CCD MX300-HE'
_diffrn_measurement_method phi_scans
_diffrn_radiation_type synchrotron
_diffrn_radiation_wavelength 0.71073
_diffrn_reflns_av_R_equivalents 0.047
_diffrn_reflns_av_unetI/netI 0.0434
_diffrn_reflns_Laue_measured_fraction_full 0.971
_diffrn_reflns_Laue_measured_fraction_max 0.971
_diffrn_reflns_limit_h_max 12
_diffrn_reflns_limit_h_min 0
_diffrn_reflns_limit_k_max 28
_diffrn_reflns_limit_k_min 0
_diffrn_reflns_limit_l_max 26
_diffrn_reflns_limit_l_min -26
_diffrn_reflns_number 9603
_diffrn_reflns_point_group_measured_fraction_full 0.971
_diffrn_reflns_point_group_measured_fraction_max 0.971
_diffrn_reflns_theta_full 25.042
_diffrn_reflns_theta_max 25.042
_diffrn_reflns_theta_min 2.184
_diffrn_source 'SSRF,Beamline BL17B'
_exptl_absorpt_coefficient_mu 0.160
_exptl_absorpt_correction_T_max 0.898
_exptl_absorpt_correction_T_min 0.845
_exptl_absorpt_correction_type multi-scan
_exptl_crystal_colour Black
_exptl_crystal_density_diffrn 1.519
_exptl_crystal_description Block
_exptl_crystal_F_000 2616
_exptl_crystal_size_max 0.03
_exptl_crystal_size_mid 0.04
_exptl_crystal_size_min 0.03
_refine_diff_density_max 1.660
_refine_diff_density_min -1.617
_refine_diff_density_rms 0.102
_refine_ls_extinction_method none
_refine_ls_goodness_of_fit_ref 1.082
_refine_ls_hydrogen_treatment constr
_refine_ls_matrix_type full
_refine_ls_number_parameters 888
_refine_ls_number_reflns 9603
_refine_ls_number_restraints 36
_refine_ls_restrained_S_all 1.087
_refine_ls_R_factor_all 0.1196
_refine_ls_R_factor_gt 0.1151
_refine_ls_shift/su_max 0.000
_refine_ls_shift/su_mean 0.000
_refine_ls_structure_factor_coef Fsqd
_refine_ls_weighting_details 'w=1/[\s^2^(Fo^2^)+(0.0944P)^2^+36.0052P] where P=(Fo^2^+2Fc^2^)/3'
_refine_ls_weighting_scheme calc
_refine_ls_wR_factor_gt 0.2902
_refine_ls_wR_factor_ref 0.2931
_reflns_Friedel_coverage 0.000
_reflns_number_gt 8906
_reflns_number_total 9603
_reflns_threshold_expression 'I > 2\s(I)'
_cod_data_source_file d0ob00876a2.cif
_cod_data_source_block lz-1
_cod_depositor_comments
;
The following automatic conversions were performed:

data item '_exptl_absorpt_correction_type' value 'Multi-scan' was
changed to 'multi-scan' in accordance with the
/home/data/users/saulius/crontab/automatic-downloads/rss-feeds/RSC/lib/dictionaries/cif_core.dic
dictionary named 'cif_core.dic' version 2.4.2 last updated on
2011-04-26.

Automatic conversion script
Id: cif_fix_values 7556 2019-12-06 15:28:31Z antanas 

 Adding full bibliography for 7157527.cif.
;
_cod_original_cell_volume 5589.2
_cod_original_sg_symbol_H-M 'P 21/n'
_cod_database_code 7157527
_shelx_shelxl_version_number 2014/7
_shelx_space_group_comment
;
The symmetry employed for this shelxl refinement is uniquely defined
by the following loop, which should always be used as a source of
symmetry information in preference to the above space-group names.
They are only intended as comments.
;
_shelx_estimated_absorpt_t_min 0.6390
_shelx_estimated_absorpt_t_max 0.7449

loop_
_space_group_symop_operation_xyz
'x, y, z'
'-x+1/2, y+1/2, -z+1/2'
'-x, -y, -z'
'x-1/2, -y-1/2, z-1/2'

loop_
_atom_site_label
_atom_site_type_symbol
_atom_site_fract_x
_atom_site_fract_y
_atom_site_fract_z
_atom_site_U_iso_or_equiv
_atom_site_adp_type
_atom_site_occupancy
_atom_site_site_symmetry_order
_atom_site_calc_flag
_atom_site_refinement_flags_posn
_atom_site_refinement_flags_adp
_atom_site_refinement_flags_occupancy
_atom_site_disorder_assembly
_atom_site_disorder_group
S2 S 0.5117(2) 0.40359(9) 0.86085(9) 0.0632(5) Uiso 1 1 d . . . . .
S1 S 0.5601(3) 0.42683(12) 0.73510(12) 0.0867(7) Uiso 1 1 d . . . . .
O1 O 0.8447(4) 0.73365(16) 0.87944(18) 0.0396(9) Uani 1 1 d . . . . .
N1 N 0.8717(5) 0.65448(19) 0.8281(2) 0.0340(10) Uani 1 1 d . . . . .
C8 C 0.6056(5) 0.5741(2) 0.6597(2) 0.0292(11) Uani 1 1 d . . . . .
C75 C 0.9164(5) 0.5334(2) 0.7368(2) 0.0338(12) Uani 1 1 d . . . . .
H75 H 0.8721 0.5186 0.7034 0.041 Uiso 1 1 calc R U . . .
C3 C 0.7553(5) 0.7221(2) 0.7619(2) 0.0297(11) Uani 1 1 d . . . . .
C6 C 0.7539(5) 0.6481(2) 0.6302(2) 0.0311(11) Uani 1 1 d . . . . .
C26 C 0.4142(5) 0.5667(2) 0.7086(2) 0.0303(11) Uani 1 1 d . . . . .
C10 C 0.5242(5) 0.5836(2) 0.7484(2) 0.0295(11) Uani 1 1 d . . . . .
C25 C 0.4639(5) 0.5619(2) 0.6534(2) 0.0297(11) Uani 1 1 d . . . . .
C20 C 0.7277(5) 0.6930(2) 0.5906(2) 0.0334(12) Uani 1 1 d . . . . .
C29 C 0.3790(5) 0.6419(2) 0.7983(2) 0.0333(12) Uani 1 1 d . . . . .
C9 C 0.6392(5) 0.5872(2) 0.7158(2) 0.0292(11) Uani 1 1 d . . . . .
C21 C 0.6187(5) 0.6770(2) 0.5495(2) 0.0337(12) Uani 1 1 d . . . . .
C44 C 0.2546(5) 0.6011(2) 0.6100(2) 0.0337(12) Uani 1 1 d . . . . .
C74 C 0.8752(5) 0.5835(2) 0.7599(2) 0.0313(11) Uani 1 1 d . . . . .
C4 C 0.8000(5) 0.7173(2) 0.7063(2) 0.0311(11) Uani 1 1 d . . . . .
C5 C 0.7900(5) 0.6599(2) 0.6876(2) 0.0304(11) Uani 1 1 d . . . . .
C33 C 0.4806(6) 0.8075(2) 0.7862(3) 0.0364(13) Uani 1 1 d . . . . .
C11 C 0.5083(5) 0.6190(2) 0.7935(2) 0.0318(11) Uani 1 1 d . . . . .
C80 C 0.9388(6) 0.6049(2) 0.8110(2) 0.0342(12) Uani 1 1 d . . . . .
C13 C 0.5326(6) 0.7126(2) 0.8245(2) 0.0330(12) Uani 1 1 d . . . . .
C51 C 0.3187(6) 0.8446(2) 0.6871(3) 0.0398(13) Uani 1 1 d . . . . .
C35 C 0.4589(6) 0.8574(2) 0.6934(3) 0.0374(13) Uani 1 1 d . . . . .
C30 C 0.3940(6) 0.7002(2) 0.8168(2) 0.0351(12) Uani 1 1 d . . . . .
C2 C 0.7451(5) 0.6640(2) 0.7900(2) 0.0311(11) Uani 1 1 d . . . . .
C36 C 0.5071(6) 0.8533(2) 0.6368(3) 0.0377(13) Uani 1 1 d . . . . .
C62 C 0.8086(6) 0.5659(2) 0.5256(2) 0.0348(12) Uani 1 1 d . . . . .
C15 C 0.6896(6) 0.7701(2) 0.7763(2) 0.0342(12) Uani 1 1 d . . . . .
C1 C 0.7613(5) 0.6205(2) 0.7377(2) 0.0299(11) Uani 1 1 d . . . . .
C45 C 0.2064(5) 0.6051(2) 0.6634(3) 0.0351(12) Uani 1 1 d . . . . .
C7 C 0.6778(5) 0.5941(2) 0.6097(2) 0.0303(11) Uani 1 1 d . . . . .
C58 C 0.1144(5) 0.6996(3) 0.6386(3) 0.0378(13) Uani 1 1 d . . . . .
C69 C 0.6049(6) 0.4689(2) 0.5769(2) 0.0380(13) Uani 1 1 d . . . . .
H69 H 0.5402 0.4944 0.5627 0.046 Uiso 1 1 calc R U . . .
C68 C 0.7334(6) 0.4878(2) 0.5905(2) 0.0368(13) Uani 1 1 d . . . . .
C17 C 0.7132(6) 0.8126(2) 0.6821(3) 0.0378(13) Uani 1 1 d . . . . .
C22 C 0.5760(6) 0.6213(2) 0.5635(2) 0.0334(12) Uani 1 1 d . . . . .
C24 C 0.3845(5) 0.5779(2) 0.6049(2) 0.0338(12) Uani 1 1 d . . . . .
C14 C 0.5742(6) 0.7648(2) 0.8087(2) 0.0348(12) Uani 1 1 d . . . . .
C28 C 0.2703(5) 0.6262(2) 0.7599(3) 0.0354(12) Uani 1 1 d . . . . .
C46 C 0.1360(5) 0.6559(3) 0.6783(3) 0.0381(13) Uani 1 1 d . . . . .
C85 C 0.7218(6) 0.5350(2) 0.8636(3) 0.0372(12) Uani 1 1 d . U . . .
H85 H 0.6675 0.5359 0.8293 0.045 Uiso 1 1 calc R U . . .
C42 C 0.3491(6) 0.6519(2) 0.5380(2) 0.0355(12) Uani 1 1 d . . . . .
C52 C 0.2812(6) 0.8323(2) 0.6271(3) 0.0409(14) Uani 1 1 d . . . . .
C47 C 0.1746(5) 0.6690(3) 0.7383(3) 0.0372(13) Uani 1 1 d . . . . .
C41 C 0.3909(6) 0.7051(2) 0.5213(2) 0.0384(13) Uani 1 1 d . . . . .
C38 C 0.6508(6) 0.7924(2) 0.5851(3) 0.0374(13) Uani 1 1 d . . . . .
C37 C 0.6315(6) 0.8313(2) 0.6312(3) 0.0401(13) Uani 1 1 d . . . . .
C40 C 0.5291(6) 0.7180(2) 0.5273(2) 0.0371(13) Uani 1 1 d . . . . .
C55 C 0.3204(6) 0.7556(2) 0.5364(3) 0.0399(13) Uani 1 1 d . . . . .
C12 C 0.6149(6) 0.6569(2) 0.8240(2) 0.0334(12) Uani 1 1 d . . . . .
C16 C 0.6662(6) 0.8156(2) 0.7359(3) 0.0358(13) Uani 1 1 d . . . . .
C49 C 0.1669(6) 0.7708(3) 0.7146(3) 0.0397(13) Uani 1 1 d . . . . .
C19 C 0.7442(5) 0.7498(2) 0.6074(3) 0.0353(12) Uani 1 1 d . . . . .
C18 C 0.7827(6) 0.7622(2) 0.6669(3) 0.0357(12) Uani 1 1 d . . . . .
C32 C 0.3458(6) 0.7960(2) 0.7809(2) 0.0375(13) Uani 1 1 d . . . . .
C23 C 0.4443(6) 0.6095(2) 0.5594(2) 0.0341(12) Uani 1 1 d . . . . .
C90 C 0.5304(6) 0.6347(2) 0.9232(2) 0.0377(13) Uani 1 1 d . . . . .
C79 C 1.0435(6) 0.5758(2) 0.8388(3) 0.0416(14) Uani 1 1 d . . . . .
H79 H 1.0841 0.5892 0.8735 0.050 Uiso 1 1 calc R U . . .
C53 C 0.3966(6) 0.8376(2) 0.5960(3) 0.0397(13) Uani 1 1 d . . . . .
C27 C 0.2891(5) 0.5874(2) 0.7140(2) 0.0342(12) Uani 1 1 d . . . . .
C59 C 0.1307(5) 0.7585(3) 0.6570(3) 0.0391(13) Uani 1 1 d . . . . .
C57 C 0.1637(5) 0.6954(3) 0.5826(3) 0.0380(13) Uani 1 1 d . . . . .
C61 C 0.7749(6) 0.5495(2) 0.5851(2) 0.0346(12) Uani 1 1 d . . . . .
H61 H 0.8577 0.5530 0.6099 0.041 Uiso 1 1 calc R U . . .
C84 C 0.7279(7) 0.5820(3) 0.8992(3) 0.0422(13) Uani 1 1 d . U . . .
C31 C 0.3018(6) 0.7406(2) 0.7969(2) 0.0366(13) Uani 1 1 d . . . . .
C34 C 0.5370(6) 0.8389(2) 0.7416(3) 0.0377(13) Uani 1 1 d . . . . .
C83 C 0.6491(6) 0.6372(2) 0.8888(2) 0.0354(12) Uani 1 1 d . . . . .
H83 H 0.7055 0.6671 0.9069 0.042 Uiso 1 1 calc R U . . .
C67 C 0.7487(6) 0.5407(3) 0.4762(3) 0.0429(14) Uani 1 1 d . . . . .
H67 H 0.6906 0.5107 0.4794 0.051 Uiso 1 1 calc R U . . .
C76 C 1.0243(6) 0.5054(2) 0.7640(3) 0.0373(13) Uani 1 1 d . . . . .
H76 H 1.0542 0.4722 0.7481 0.045 Uiso 1 1 calc R U . . .
C81 C 0.9185(6) 0.6951(2) 0.8670(2) 0.0350(12) Uani 1 1 d . . . . .
C48 C 0.1901(5) 0.7246(3) 0.7562(3) 0.0374(13) Uani 1 1 d . . . . .
C73 C 0.8299(6) 0.4480(2) 0.6093(3) 0.0421(14) Uani 1 1 d . . . . .
H73 H 0.9170 0.4594 0.6174 0.051 Uiso 1 1 calc R U . . .
C50 C 0.2631(6) 0.8149(2) 0.7300(3) 0.0380(13) Uani 1 1 d . . . . .
C95 C 0.4951(7) 0.6829(3) 0.9531(3) 0.0457(15) Uani 1 1 d . . . . .
H95 H 0.5413 0.7166 0.9498 0.055 Uiso 1 1 calc R U . . .
C60 C 0.1885(6) 0.7894(2) 0.6123(3) 0.0410(14) Uani 1 1 d . . . . .
C39 C 0.5445(6) 0.7768(2) 0.5461(2) 0.0389(13) Uani 1 1 d . . . . .
C54 C 0.4153(6) 0.8001(2) 0.5516(3) 0.0413(14) Uani 1 1 d . . . . .
C86 C 0.7943(6) 0.4867(3) 0.8778(3) 0.0449(14) Uani 1 1 d . U . . .
H86 H 0.7947 0.4569 0.8517 0.054 Uiso 1 1 calc R U . . .
C43 C 0.2332(6) 0.6466(2) 0.5690(3) 0.0374(13) Uani 1 1 d . . . . .
C77 C 1.0884(6) 0.5262(2) 0.8148(3) 0.0405(14) Uani 1 1 d . . . . .
C82 C 1.0588(6) 0.6934(3) 0.8928(3) 0.0442(14) Uani 1 1 d . . . . .
H82A H 1.0850 0.7305 0.9065 0.066 Uiso 1 1 calc R U . . .
H82B H 1.1143 0.6815 0.8642 0.066 Uiso 1 1 calc R U . . .
H82C H 1.0668 0.6670 0.9244 0.066 Uiso 1 1 calc R U . . .
C56 C 0.2084(6) 0.7503(3) 0.5666(3) 0.0412(14) Uani 1 1 d . . . . .
C72 C 0.7956(7) 0.3911(3) 0.6159(3) 0.0489(16) Uani 1 1 d . . . . .
H72 H 0.8605 0.3649 0.6282 0.059 Uiso 1 1 calc R U . . .
C70 C 0.5726(7) 0.4120(3) 0.5845(3) 0.0440(14) Uani 1 1 d . . . . .
H70 H 0.4861 0.3998 0.5761 0.053 Uiso 1 1 calc R U . . .
C66 C 0.7737(7) 0.5595(3) 0.4218(3) 0.0476(15) Uani 1 1 d . . . . .
H66 H 0.7329 0.5420 0.3891 0.057 Uiso 1 1 calc R U . . .
C94 C 0.3917(7) 0.6811(3) 0.9876(3) 0.0504(16) Uani 1 1 d . . . . .
H94 H 0.3677 0.7137 1.0065 0.061 Uiso 1 1 calc R U . . .
C63 C 0.8994(6) 0.6082(3) 0.5199(3) 0.0467(15) Uani 1 1 d . . . . .
H63 H 0.9452 0.6237 0.5526 0.056 Uiso 1 1 calc R U . . .
C91 C 0.4603(7) 0.5844(3) 0.9297(3) 0.0445(15) Uani 1 1 d . . . . .
H91 H 0.4824 0.5517 0.9105 0.053 Uiso 1 1 calc R U . . .
C93 C 0.3246(7) 0.6309(3) 0.9940(3) 0.0518(17) Uani 1 1 d . . . . .
H93 H 0.2572 0.6296 1.0180 0.062 Uiso 1 1 calc R U . . .
C71 C 0.6694(8) 0.3734(3) 0.6047(3) 0.0498(17) Uani 1 1 d . . . . .
H71 H 0.6476 0.3357 0.6105 0.060 Uiso 1 1 calc R U . . .
C92 C 0.3572(7) 0.5831(3) 0.9651(3) 0.0511(16) Uani 1 1 d . . . . .
H92 H 0.3106 0.5496 0.9690 0.061 Uiso 1 1 calc R U . . .
C65 C 0.8590(7) 0.6039(3) 0.4167(3) 0.0494(16) Uani 1 1 d . . . . .
H65 H 0.8734 0.6175 0.3805 0.059 Uiso 1 1 calc R U . . .
C78 C 1.2074(7) 0.4956(3) 0.8445(3) 0.0550(18) Uani 1 1 d . . . . .
H78A H 1.2835 0.5196 0.8448 0.083 Uiso 1 1 calc R U . . .
H78B H 1.2224 0.4612 0.8241 0.083 Uiso 1 1 calc R U . . .
H78C H 1.1915 0.4866 0.8833 0.083 Uiso 1 1 calc R U . . .
C1S C 0.5333(7) 0.4147(3) 0.7981(3) 0.0582(18) Uiso 1 1 d . . . . .
C64 C 0.9238(7) 0.6283(3) 0.4656(3) 0.0535(17) Uani 1 1 d . . . . .
H64 H 0.9831 0.6579 0.4623 0.064 Uiso 1 1 calc R U . . .
C89 C 0.8010(10) 0.5779(3) 0.9513(3) 0.077(2) Uani 1 1 d . U . . .
H89 H 0.8084 0.6092 0.9756 0.092 Uiso 1 1 calc R U . . .
C87 C 0.8657(10) 0.4827(3) 0.9304(4) 0.075(2) Uani 1 1 d . U . . .
H87 H 0.9143 0.4502 0.9404 0.091 Uiso 1 1 calc R U . . .
C88 C 0.8644(11) 0.5277(4) 0.9684(4) 0.088(2) Uani 1 1 d . U . . .
H88 H 0.9061 0.5243 1.0055 0.106 Uiso 1 1 calc R U . . .

loop_
_atom_site_aniso_label
_atom_site_aniso_U_11
_atom_site_aniso_U_22
_atom_site_aniso_U_33
_atom_site_aniso_U_23
_atom_site_aniso_U_13
_atom_site_aniso_U_12
O1 0.044(2) 0.031(2) 0.043(2) -0.0051(17) -0.0013(18) 0.0028(17)
N1 0.040(3) 0.028(2) 0.032(3) -0.0027(19) -0.0014(19) 0.0020(19)
C8 0.033(3) 0.024(2) 0.031(3) -0.002(2) 0.002(2) -0.001(2)
C75 0.036(3) 0.030(3) 0.035(3) -0.001(2) 0.004(2) -0.002(2)
C3 0.029(3) 0.026(3) 0.034(3) -0.003(2) 0.001(2) -0.002(2)
C6 0.029(3) 0.028(3) 0.037(3) -0.003(2) 0.010(2) 0.001(2)
C26 0.037(3) 0.023(2) 0.032(3) -0.001(2) 0.006(2) -0.003(2)
C10 0.036(3) 0.025(2) 0.029(3) 0.003(2) 0.009(2) 0.002(2)
C25 0.036(3) 0.020(2) 0.034(3) 0.000(2) 0.007(2) 0.000(2)
C20 0.036(3) 0.033(3) 0.033(3) 0.001(2) 0.012(2) -0.001(2)
C29 0.037(3) 0.034(3) 0.030(3) 0.001(2) 0.008(2) 0.000(2)
C9 0.036(3) 0.024(2) 0.028(3) -0.002(2) 0.007(2) 0.000(2)
C21 0.039(3) 0.034(3) 0.029(3) -0.001(2) 0.011(2) 0.002(2)
C44 0.031(3) 0.031(3) 0.039(3) -0.008(2) 0.001(2) -0.007(2)
C74 0.034(3) 0.028(3) 0.032(3) -0.001(2) 0.004(2) -0.003(2)
C4 0.027(3) 0.027(3) 0.038(3) -0.001(2) 0.001(2) -0.001(2)
C5 0.028(3) 0.027(3) 0.036(3) -0.001(2) 0.003(2) -0.002(2)
C33 0.044(3) 0.025(3) 0.039(3) -0.008(2) 0.000(2) 0.004(2)
C11 0.040(3) 0.028(3) 0.027(3) 0.000(2) 0.004(2) -0.002(2)
C80 0.038(3) 0.027(3) 0.038(3) -0.003(2) 0.001(2) 0.000(2)
C13 0.043(3) 0.030(3) 0.025(3) -0.004(2) 0.000(2) 0.003(2)
C51 0.045(3) 0.029(3) 0.045(4) -0.004(2) 0.003(3) 0.006(2)
C35 0.043(3) 0.022(3) 0.046(3) -0.003(2) 0.001(3) 0.002(2)
C30 0.044(3) 0.037(3) 0.026(3) -0.004(2) 0.012(2) -0.002(2)
C2 0.035(3) 0.025(3) 0.032(3) -0.001(2) 0.001(2) -0.001(2)
C36 0.044(3) 0.022(3) 0.047(4) 0.005(2) 0.005(3) 0.000(2)
C62 0.039(3) 0.034(3) 0.032(3) -0.003(2) 0.007(2) 0.001(2)
C15 0.038(3) 0.029(3) 0.034(3) -0.005(2) -0.001(2) -0.004(2)
C1 0.032(3) 0.026(3) 0.033(3) -0.002(2) 0.003(2) -0.004(2)
C45 0.030(3) 0.033(3) 0.042(3) -0.004(2) 0.002(2) -0.006(2)
C7 0.033(3) 0.031(3) 0.026(3) -0.002(2) 0.004(2) -0.001(2)
C58 0.029(3) 0.042(3) 0.042(3) -0.009(3) 0.001(2) -0.001(2)
C69 0.051(3) 0.031(3) 0.033(3) -0.002(2) 0.007(2) 0.000(2)
C68 0.052(3) 0.031(3) 0.027(3) -0.002(2) 0.008(2) 0.008(3)
C17 0.039(3) 0.024(3) 0.050(4) 0.001(2) 0.004(3) -0.009(2)
C22 0.040(3) 0.033(3) 0.027(3) -0.003(2) 0.003(2) 0.003(2)
C24 0.037(3) 0.028(3) 0.036(3) -0.006(2) 0.001(2) -0.002(2)
C14 0.038(3) 0.033(3) 0.033(3) -0.009(2) 0.000(2) 0.002(2)
C28 0.034(3) 0.035(3) 0.039(3) -0.002(2) 0.012(2) -0.008(2)
C46 0.027(3) 0.040(3) 0.047(4) -0.006(3) 0.004(2) -0.003(2)
C85 0.044(3) 0.033(3) 0.034(3) 0.001(2) 0.007(2) 0.001(2)
C42 0.045(3) 0.035(3) 0.026(3) -0.006(2) -0.001(2) 0.004(2)
C52 0.047(3) 0.032(3) 0.042(3) 0.000(2) -0.005(3) 0.009(3)
C47 0.026(3) 0.046(3) 0.041(3) -0.003(3) 0.007(2) 0.000(2)
C41 0.045(3) 0.039(3) 0.030(3) -0.002(2) 0.000(2) 0.004(3)
C38 0.045(3) 0.027(3) 0.041(3) 0.010(2) 0.010(3) -0.002(2)
C37 0.051(4) 0.024(3) 0.045(4) 0.006(2) 0.005(3) -0.005(2)
C40 0.046(3) 0.037(3) 0.029(3) 0.003(2) 0.006(2) 0.003(2)
C55 0.048(3) 0.036(3) 0.034(3) 0.001(2) -0.005(2) 0.008(3)
C12 0.042(3) 0.028(3) 0.030(3) -0.003(2) 0.006(2) -0.003(2)
C16 0.045(3) 0.022(3) 0.040(3) -0.006(2) 0.001(2) -0.005(2)
C49 0.041(3) 0.041(3) 0.038(3) -0.006(3) 0.008(2) 0.007(3)
C19 0.035(3) 0.034(3) 0.039(3) 0.006(2) 0.012(2) -0.007(2)
C18 0.037(3) 0.031(3) 0.040(3) 0.001(2) 0.010(2) -0.007(2)
C32 0.042(3) 0.036(3) 0.035(3) -0.009(2) 0.005(2) 0.007(2)
C23 0.043(3) 0.035(3) 0.025(3) -0.007(2) 0.003(2) -0.005(2)
C90 0.047(3) 0.034(3) 0.032(3) 0.000(2) 0.008(2) 0.003(2)
C79 0.041(3) 0.031(3) 0.052(4) -0.002(3) -0.005(3) 0.001(2)
C53 0.046(3) 0.029(3) 0.043(3) 0.004(2) 0.001(3) 0.002(2)
C27 0.035(3) 0.029(3) 0.040(3) -0.003(2) 0.010(2) -0.008(2)
C59 0.031(3) 0.039(3) 0.047(4) -0.005(3) 0.002(2) 0.007(2)
C57 0.032(3) 0.040(3) 0.040(3) -0.007(2) -0.004(2) 0.003(2)
C61 0.039(3) 0.032(3) 0.032(3) -0.006(2) 0.003(2) 0.001(2)
C84 0.059(3) 0.035(3) 0.032(3) -0.003(2) 0.002(2) 0.004(3)
C31 0.037(3) 0.038(3) 0.035(3) -0.009(2) 0.009(2) 0.001(2)
C34 0.048(3) 0.022(3) 0.042(3) -0.005(2) 0.002(3) -0.001(2)
C83 0.049(3) 0.028(3) 0.030(3) -0.003(2) 0.006(2) 0.003(2)
C67 0.051(4) 0.042(3) 0.036(3) -0.006(3) 0.008(3) -0.015(3)
C76 0.037(3) 0.028(3) 0.049(4) 0.000(2) 0.008(2) 0.002(2)
C81 0.040(3) 0.029(3) 0.035(3) -0.003(2) 0.002(2) -0.002(2)
C48 0.031(3) 0.046(3) 0.037(3) -0.006(3) 0.011(2) 0.004(2)
C73 0.050(4) 0.036(3) 0.040(3) -0.003(2) 0.004(3) 0.012(3)
C50 0.041(3) 0.032(3) 0.040(3) -0.007(2) 0.001(2) 0.011(2)
C95 0.060(4) 0.043(3) 0.035(3) -0.001(3) 0.012(3) 0.003(3)
C60 0.043(3) 0.036(3) 0.042(3) 0.000(2) -0.004(3) 0.008(3)
C39 0.051(3) 0.034(3) 0.032(3) 0.007(2) 0.009(2) -0.002(3)
C54 0.056(4) 0.030(3) 0.037(3) 0.013(2) 0.003(3) 0.009(3)
C86 0.055(3) 0.038(3) 0.041(3) -0.003(2) 0.001(3) 0.005(3)
C43 0.035(3) 0.038(3) 0.039(3) -0.008(2) -0.001(2) -0.001(2)
C77 0.036(3) 0.031(3) 0.053(4) 0.000(3) 0.001(3) -0.002(2)
C82 0.045(3) 0.041(3) 0.046(4) -0.009(3) -0.004(3) -0.002(3)
C56 0.047(3) 0.041(3) 0.034(3) -0.003(2) -0.005(3) 0.007(3)
C72 0.069(5) 0.038(3) 0.040(4) 0.000(3) 0.004(3) 0.012(3)
C70 0.058(4) 0.034(3) 0.041(4) -0.007(3) 0.012(3) 0.001(3)
C66 0.058(4) 0.045(4) 0.040(4) -0.003(3) 0.006(3) -0.007(3)
C94 0.060(4) 0.052(4) 0.042(4) -0.005(3) 0.015(3) 0.012(3)
C63 0.045(3) 0.052(4) 0.045(4) -0.011(3) 0.012(3) -0.012(3)
C91 0.058(4) 0.039(3) 0.039(3) -0.004(3) 0.017(3) 0.000(3)
C93 0.054(4) 0.064(4) 0.040(4) 0.002(3) 0.017(3) 0.007(3)
C71 0.083(5) 0.031(3) 0.036(4) -0.002(2) 0.010(3) 0.001(3)
C92 0.062(4) 0.052(4) 0.043(4) 0.001(3) 0.022(3) -0.007(3)
C65 0.061(4) 0.045(4) 0.044(4) 0.001(3) 0.019(3) -0.003(3)
C78 0.052(4) 0.036(3) 0.073(5) -0.005(3) -0.016(3) 0.011(3)
C64 0.062(4) 0.050(4) 0.052(4) -0.007(3) 0.026(3) -0.014(3)
C89 0.114(5) 0.055(4) 0.055(4) -0.019(3) -0.027(4) 0.030(4)
C87 0.104(5) 0.053(4) 0.064(4) -0.008(3) -0.023(4) 0.031(4)
C88 0.124(6) 0.067(4) 0.064(4) -0.016(4) -0.037(4) 0.037(4)

loop_
_atom_type_symbol
_atom_type_description
_atom_type_scat_dispersion_real
_atom_type_scat_dispersion_imag
_atom_type_scat_source
C C 0.0033 0.0016 'International Tables Vol C Tables 4.2.6.8 and 6.1.1.4'
H H 0.0000 0.0000 'International Tables Vol C Tables 4.2.6.8 and 6.1.1.4'
N N 0.0061 0.0033 'International Tables Vol C Tables 4.2.6.8 and 6.1.1.4'
O O 0.0106 0.0060 'International Tables Vol C Tables 4.2.6.8 and 6.1.1.4'
S S 0.1246 0.1234 'International Tables Vol C Tables 4.2.6.8 and 6.1.1.4'

loop_
_geom_angle_atom_site_label_1
_geom_angle_atom_site_label_2
_geom_angle_atom_site_label_3
_geom_angle
_geom_angle_site_symmetry_1
_geom_angle_site_symmetry_3
_geom_angle_publ_flag
C81 N1 C80 127.6(5) . . ?
C81 N1 C2 120.6(4) . . ?
C80 N1 C2 111.1(4) . . ?
C9 C8 C25 107.2(5) . . ?
C9 C8 C7 125.2(5) . . ?
C25 C8 C7 122.1(5) . . ?
C74 C75 C76 119.1(5) . . ?
C15 C3 C4 119.8(5) . . ?
C15 C3 C2 125.3(5) . . ?
C4 C3 C2 111.3(4) . . ?
C5 C6 C20 119.9(5) . . ?
C5 C6 C7 123.0(5) . . ?
C20 C6 C7 110.9(5) . . ?
C27 C26 C25 121.3(5) . . ?
C27 C26 C10 120.7(5) . . ?
C25 C26 C10 106.3(4) . . ?
C11 C10 C26 121.5(5) . . ?
C11 C10 C9 121.9(5) . . ?
C26 C10 C9 107.1(4) . . ?
C24 C25 C26 119.1(5) . . ?
C24 C25 C8 121.6(5) . . ?
C26 C25 C8 109.0(5) . . ?
C19 C20 C6 121.4(5) . . ?
C19 C20 C21 120.0(5) . . ?
C6 C20 C21 108.8(5) . . ?
C28 C29 C11 121.6(5) . . ?
C28 C29 C30 119.7(5) . . ?
C11 C29 C30 108.0(5) . . ?
C8 C9 C10 110.5(5) . . ?
C8 C9 C1 124.4(5) . . ?
C10 C9 C1 121.9(5) . . ?
C40 C21 C22 121.2(5) . . ?
C40 C21 C20 120.0(5) . . ?
C22 C21 C20 108.7(5) . . ?
C45 C44 C43 120.2(5) . . ?
C45 C44 C24 120.5(5) . . ?
C43 C44 C24 107.8(5) . . ?
C75 C74 C80 120.6(5) . . ?
C75 C74 C1 127.9(5) . . ?
C80 C74 C1 111.4(5) . . ?
C18 C4 C5 121.0(5) . . ?
C18 C4 C3 120.6(5) . . ?
C5 C4 C3 109.6(5) . . ?
C6 C5 C4 119.5(5) . . ?
C6 C5 C1 124.1(5) . . ?
C4 C5 C1 110.7(5) . . ?
C32 C33 C34 119.7(5) . . ?
C32 C33 C14 120.4(5) . . ?
C34 C33 C14 108.8(5) . . ?
C10 C11 C29 117.9(5) . . ?
C10 C11 C12 125.7(5) . . ?
C29 C11 C12 111.1(5) . . ?
C79 C80 C74 119.8(5) . . ?
C79 C80 N1 130.1(5) . . ?
C74 C80 N1 109.9(5) . . ?
C14 C13 C30 118.5(5) . . ?
C14 C13 C12 125.1(5) . . ?
C30 C13 C12 110.6(5) . . ?
C50 C51 C52 120.8(6) . . ?
C50 C51 C35 119.9(5) . . ?
C52 C51 C35 107.7(5) . . ?
C34 C35 C51 119.9(6) . . ?
C34 C35 C36 119.9(5) . . ?
C51 C35 C36 108.0(5) . . ?
C31 C30 C13 122.0(5) . . ?
C31 C30 C29 120.2(5) . . ?
C13 C30 C29 107.7(5) . . ?
N1 C2 C3 107.2(4) . . ?
N1 C2 C1 102.0(4) . . ?
C3 C2 C1 103.1(4) . . ?
N1 C2 C12 113.0(4) . . ?
C3 C2 C12 113.3(4) . . ?
C1 C2 C12 117.1(4) . . ?
C37 C36 C53 120.0(5) . . ?
C37 C36 C35 120.3(5) . . ?
C53 C36 C35 107.7(5) . . ?
C63 C62 C67 118.4(5) . . ?
C63 C62 C61 119.3(5) . . ?
C67 C62 C61 122.3(5) . . ?
C3 C15 C16 120.6(5) . . ?
C3 C15 C14 119.5(5) . . ?
C16 C15 C14 108.3(5) . . ?
C74 C1 C9 113.5(4) . . ?
C74 C1 C5 114.4(4) . . ?
C9 C1 C5 105.4(4) . . ?
C74 C1 C2 103.8(4) . . ?
C9 C1 C2 116.2(4) . . ?
C5 C1 C2 103.5(4) . . ?
C44 C45 C27 119.0(5) . . ?
C44 C45 C46 119.9(5) . . ?
C27 C45 C46 107.7(5) . . ?
C8 C7 C6 106.6(4) . . ?
C8 C7 C22 108.7(4) . . ?
C6 C7 C22 99.0(4) . . ?
C8 C7 C61 116.2(4) . . ?
C6 C7 C61 110.2(4) . . ?
C22 C7 C61 114.6(4) . . ?
C46 C58 C57 120.3(5) . . ?
C46 C58 C59 120.2(5) . . ?
C57 C58 C59 107.0(5) . . ?
C68 C69 C70 120.5(6) . . ?
C69 C68 C73 118.4(5) . . ?
C69 C68 C61 123.4(5) . . ?
C73 C68 C61 118.2(5) . . ?
C16 C17 C18 119.0(5) . . ?
C16 C17 C37 120.3(5) . . ?
C18 C17 C37 107.7(5) . . ?
C23 C22 C21 119.4(5) . . ?
C23 C22 C7 123.2(5) . . ?
C21 C22 C7 109.7(5) . . ?
C25 C24 C44 120.2(5) . . ?
C25 C24 C23 118.6(5) . . ?
C44 C24 C23 108.3(5) . . ?
C13 C14 C33 120.8(5) . . ?
C13 C14 C15 120.3(5) . . ?
C33 C14 C15 106.7(5) . . ?
C29 C28 C27 119.3(5) . . ?
C29 C28 C47 119.9(5) . . ?
C27 C28 C47 108.3(5) . . ?
C58 C46 C47 119.8(5) . . ?
C58 C46 C45 120.0(5) . . ?
C47 C46 C45 108.2(5) . . ?
C86 C85 C84 121.6(6) . . ?
C41 C42 C23 120.3(5) . . ?
C41 C42 C43 120.3(5) . . ?
C23 C42 C43 108.8(5) . . ?
C60 C52 C51 119.3(6) . . ?
C60 C52 C53 120.0(5) . . ?
C51 C52 C53 108.6(5) . . ?
C48 C47 C46 120.6(6) . . ?
C48 C47 C28 119.8(5) . . ?
C46 C47 C28 107.2(5) . . ?
C42 C41 C40 119.2(5) . . ?
C42 C41 C55 119.8(6) . . ?
C40 C41 C55 108.0(5) . . ?
C39 C38 C37 120.1(5) . . ?
C39 C38 C19 119.6(5) . . ?
C37 C38 C19 107.8(5) . . ?
C36 C37 C38 120.1(6) . . ?
C36 C37 C17 119.4(6) . . ?
C38 C37 C17 108.0(5) . . ?
C21 C40 C41 119.4(5) . . ?
C21 C40 C39 119.9(5) . . ?
C41 C40 C39 107.8(5) . . ?
C56 C55 C54 119.8(5) . . ?
C56 C55 C41 119.7(5) . . ?
C54 C55 C41 108.5(5) . . ?
C11 C12 C13 97.9(4) . . ?
C11 C12 C83 110.7(4) . . ?
C13 C12 C83 107.9(4) . . ?
C11 C12 C2 114.2(4) . . ?
C13 C12 C2 112.7(4) . . ?
C83 C12 C2 112.5(4) . . ?
C17 C16 C15 120.5(5) . . ?
C17 C16 C34 120.0(5) . . ?
C15 C16 C34 108.5(5) . . ?
C59 C49 C50 119.9(6) . . ?
C59 C49 C48 119.8(5) . . ?
C50 C49 C48 107.9(5) . . ?
C20 C19 C18 118.8(5) . . ?
C20 C19 C38 120.4(5) . . ?
C18 C19 C38 108.3(5) . . ?
C4 C18 C19 119.1(5) . . ?
C4 C18 C17 119.5(5) . . ?
C19 C18 C17 108.1(5) . . ?
C33 C32 C31 118.9(5) . . ?
C33 C32 C50 119.9(6) . . ?
C31 C32 C50 108.6(5) . . ?
C22 C23 C42 120.4(5) . . ?
C22 C23 C24 121.6(5) . . ?
C42 C23 C24 106.6(5) . . ?
C95 C90 C91 118.3(6) . . ?
C95 C90 C83 119.4(5) . . ?
C91 C90 C83 122.2(5) . . ?
C80 C79 C77 119.9(6) . . ?
C54 C53 C52 119.9(6) . . ?
C54 C53 C36 119.9(6) . . ?
C52 C53 C36 108.0(5) . . ?
C26 C27 C28 118.9(5) . . ?
C26 C27 C45 119.9(5) . . ?
C28 C27 C45 108.5(5) . . ?
C49 C59 C60 120.3(6) . . ?
C49 C59 C58 119.8(6) . . ?
C60 C59 C58 108.0(5) . . ?
C43 C57 C56 119.9(6) . . ?
C43 C57 C58 119.3(5) . . ?
C56 C57 C58 108.7(5) . . ?
C62 C61 C68 114.2(4) . . ?
C62 C61 C7 111.7(4) . . ?
C68 C61 C7 114.3(5) . . ?
C89 C84 C85 117.8(6) . . ?
C89 C84 C83 115.7(5) . . ?
C85 C84 C83 126.2(5) . . ?
C30 C31 C32 119.3(5) . . ?
C30 C31 C48 120.2(5) . . ?
C32 C31 C48 108.0(5) . . ?
C35 C34 C33 120.7(5) . . ?
C35 C34 C16 120.1(5) . . ?
C33 C34 C16 107.7(5) . . ?
C90 C83 C84 108.5(5) . . ?
C90 C83 C12 113.7(5) . . ?
C84 C83 C12 117.5(4) . . ?
C62 C67 C66 121.3(6) . . ?
C75 C76 C77 120.8(5) . . ?
O1 C81 N1 119.3(5) . . ?
O1 C81 C82 120.4(5) . . ?
N1 C81 C82 120.3(5) . . ?
C47 C48 C31 120.1(5) . . ?
C47 C48 C49 119.9(5) . . ?
C31 C48 C49 107.8(5) . . ?
C72 C73 C68 120.0(6) . . ?
C51 C50 C49 119.7(5) . . ?
C51 C50 C32 119.9(5) . . ?
C49 C50 C32 107.8(5) . . ?
C94 C95 C90 120.8(6) . . ?
C52 C60 C56 120.1(6) . . ?
C52 C60 C59 119.9(6) . . ?
C56 C60 C59 108.2(5) . . ?
C38 C39 C54 119.9(6) . . ?
C38 C39 C40 120.1(5) . . ?
C54 C39 C40 108.5(5) . . ?
C53 C54 C39 120.1(6) . . ?
C53 C54 C55 120.4(6) . . ?
C39 C54 C55 107.2(5) . . ?
C87 C86 C85 119.9(6) . . ?
C57 C43 C44 120.3(5) . . ?
C57 C43 C42 119.9(5) . . ?
C44 C43 C42 108.5(5) . . ?
C76 C77 C79 119.7(5) . . ?
C76 C77 C78 120.7(5) . . ?
C79 C77 C78 119.6(6) . . ?
C55 C56 C57 120.4(5) . . ?
C55 C56 C60 119.8(6) . . ?
C57 C56 C60 108.2(5) . . ?
C71 C72 C73 121.1(6) . . ?
C71 C70 C69 120.1(6) . . ?
C65 C66 C67 119.7(6) . . ?
C93 C94 C95 120.1(6) . . ?
C62 C63 C64 121.0(6) . . ?
C92 C91 C90 120.3(6) . . ?
C92 C93 C94 120.2(6) . . ?
C72 C71 C70 119.8(6) . . ?
C93 C92 C91 120.4(6) . . ?
C66 C65 C64 120.0(6) . . ?
S2 C1S S1 178.0(6) . . ?
C65 C64 C63 119.5(6) . . ?
C84 C89 C88 121.1(7) . . ?
C86 C87 C88 119.1(7) . . ?
C87 C88 C89 120.1(7) . . ?

loop_
_geom_bond_atom_site_label_1
_geom_bond_atom_site_label_2
_geom_bond_distance
_geom_bond_site_symmetry_2
_geom_bond_publ_flag
S2 C1S 1.525(8) . ?
S1 C1S 1.551(8) . ?
O1 C81 1.233(7) . ?
N1 C81 1.372(7) . ?
N1 C80 1.430(7) . ?
N1 C2 1.512(7) . ?
C8 C9 1.357(7) . ?
C8 C25 1.467(7) . ?
C8 C7 1.515(7) . ?
C75 C74 1.380(8) . ?
C75 C76 1.385(8) . ?
C3 C15 1.373(8) . ?
C3 C4 1.423(8) . ?
C3 C2 1.527(7) . ?
C6 C5 1.384(8) . ?
C6 C20 1.414(8) . ?
C6 C7 1.542(7) . ?
C26 C27 1.384(8) . ?
C26 C25 1.436(7) . ?
C26 C10 1.442(8) . ?
C10 C11 1.365(7) . ?
C10 C9 1.463(7) . ?
C25 C24 1.378(8) . ?
C20 C19 1.399(8) . ?
C20 C21 1.446(8) . ?
C29 C28 1.405(8) . ?
C29 C11 1.441(8) . ?
C29 C30 1.445(8) . ?
C9 C1 1.518(7) . ?
C21 C40 1.395(8) . ?
C21 C22 1.429(8) . ?
C44 C45 1.387(8) . ?
C44 C43 1.441(8) . ?
C44 C24 1.450(8) . ?
C74 C80 1.395(8) . ?
C74 C1 1.504(7) . ?
C4 C18 1.402(8) . ?
C4 C5 1.422(7) . ?
C5 C1 1.543(7) . ?
C33 C32 1.396(8) . ?
C33 C34 1.443(8) . ?
C33 C14 1.451(8) . ?
C11 C12 1.529(7) . ?
C80 C79 1.379(8) . ?
C13 C14 1.363(8) . ?
C13 C30 1.438(8) . ?
C13 C12 1.558(7) . ?
C51 C50 1.388(9) . ?
C51 C52 1.445(9) . ?
C51 C35 1.456(8) . ?
C35 C34 1.385(8) . ?
C35 C36 1.458(9) . ?
C30 C31 1.385(8) . ?
C2 C1 1.616(7) . ?
C2 C12 1.622(8) . ?
C36 C37 1.389(9) . ?
C36 C53 1.452(8) . ?
C62 C63 1.377(8) . ?
C62 C67 1.386(8) . ?
C62 C61 1.514(8) . ?
C15 C16 1.432(8) . ?
C15 C14 1.467(8) . ?
C45 C27 1.445(8) . ?
C45 C46 1.454(8) . ?
C7 C22 1.562(7) . ?
C7 C61 1.590(7) . ?
C58 C46 1.390(9) . ?
C58 C57 1.450(8) . ?
C58 C59 1.456(8) . ?
C69 C68 1.391(9) . ?
C69 C70 1.397(8) . ?
C68 C73 1.400(8) . ?
C68 C61 1.522(8) . ?
C17 C16 1.392(8) . ?
C17 C18 1.444(8) . ?
C17 C37 1.453(8) . ?
C22 C23 1.367(8) . ?
C24 C23 1.478(8) . ?
C28 C27 1.438(8) . ?
C28 C47 1.460(8) . ?
C46 C47 1.452(8) . ?
C85 C86 1.380(8) . ?
C85 C84 1.383(8) . ?
C42 C41 1.393(8) . ?
C42 C23 1.446(8) . ?
C42 C43 1.450(8) . ?
C52 C60 1.405(9) . ?
C52 C53 1.448(9) . ?
C47 C48 1.379(8) . ?
C41 C40 1.436(8) . ?
C41 C55 1.452(8) . ?
C38 C39 1.397(9) . ?
C38 C37 1.441(8) . ?
C38 C19 1.446(8) . ?
C40 C39 1.457(8) . ?
C55 C56 1.406(9) . ?
C55 C54 1.448(9) . ?
C12 C83 1.590(8) . ?
C16 C34 1.446(8) . ?
C49 C59 1.392(8) . ?
C49 C50 1.450(9) . ?
C49 C48 1.464(9) . ?
C19 C18 1.437(8) . ?
C32 C31 1.442(8) . ?
C32 C50 1.460(8) . ?
C90 C95 1.400(8) . ?
C90 C91 1.400(8) . ?
C90 C83 1.518(8) . ?
C79 C77 1.392(8) . ?
C53 C54 1.388(9) . ?
C59 C60 1.444(9) . ?
C57 C43 1.403(8) . ?
C57 C56 1.434(9) . ?
C84 C89 1.367(9) . ?
C84 C83 1.534(8) . ?
C31 C48 1.460(8) . ?
C67 C66 1.392(9) . ?
C76 C77 1.387(8) . ?
C81 C82 1.499(8) . ?
C73 C72 1.398(9) . ?
C95 C94 1.390(9) . ?
C60 C56 1.440(8) . ?
C39 C54 1.446(9) . ?
C86 C87 1.369(10) . ?
C77 C78 1.520(8) . ?
C72 C71 1.354(10) . ?
C70 C71 1.390(9) . ?
C66 C65 1.374(9) . ?
C94 C93 1.381(10) . ?
C63 C64 1.399(9) . ?
C91 C92 1.400(9) . ?
C93 C92 1.372(10) . ?
C65 C64 1.388(10) . ?
C89 C88 1.387(11) . ?
C87 C88 1.383(11) . ?
